data_7043039
loop_
_publ_author_name
'Balmer, Markus'
'Kapitein, Manuel'
'von H\"anisch, Carsten'

_publ_section_title
;
 Improved reactivity of a cyclic 13/15 compound by increased steric demand
;
_journal_name_full 'Dalton Trans.'
_journal_paper_doi 10.1039/C7DT00950J
_journal_year 2017
_chemical_formula_moiety 'C44 H84 Ga2 P2 Si2'
_chemical_formula_sum 'C44 H84 Ga2 P2 Si2'
_chemical_formula_weight 870.67
_space_group_crystal_system triclinic
_space_group_IT_number 2
_space_group_name_Hall '-P 1'
_space_group_name_H-M_alt 'P -1'
_symmetry_space_group_name_Hall '-P 1'
_symmetry_space_group_name_H-M 'P -1'
_atom_sites_solution_hydrogens mixed
_atom_sites_solution_primary dual
_audit_creation_date 2016-11-24
_audit_creation_method
;
Olex2 1.2
(compiled 2016.11.07 svn.r3352 for OlexSys, GUI svn.r5261)
;
_audit_update_record
;
2017-02-23 deposited with the CCDC.
2017-05-01 downloaded from the CCDC.
;
_cell_angle_alpha 101.3830(10)
_cell_angle_beta 104.321(2)
_cell_angle_gamma 96.903(2)
_cell_formula_units_Z 2
_cell_length_a 11.8035(5)
_cell_length_b 12.1037(5)
_cell_length_c 18.2645(8)
_cell_measurement_reflns_used 9990
_cell_measurement_temperature 110.0
_cell_measurement_theta_max 26.429
_cell_measurement_theta_min 2.328
_cell_volume 2439.01(18)
_computing_cell_refinement 'SAINT v8.37A (Bruker, 2015)'
_computing_data_collection 'SAINT v8.37A (Bruker, 2015)'
_computing_data_reduction 'SAINT v8.37A (Bruker, 2015)'
_computing_molecular_graphics 'Olex2 (Dolomanov et al., 2009)'
_computing_publication_material 'Olex2 (Dolomanov et al., 2009)'
_computing_structure_refinement 'ShelXL (Sheldrick, 2015)'
_computing_structure_solution 'ShelXT (Sheldrick, 2015)'
_diffrn_ambient_temperature 110.0
_diffrn_detector 'CCD area detector'
_diffrn_detector_area_resol_mean 7.9
_diffrn_detector_type 'Bruker PHOTON II'
_diffrn_measured_fraction_theta_full 0.998
_diffrn_measured_fraction_theta_max 0.998
_diffrn_measurement_device 'three-circle diffractometer'
_diffrn_measurement_device_type 'Bruker D8 Quest'
_diffrn_measurement_method '\w scans'
_diffrn_radiation_monochromator graphite
_diffrn_radiation_probe x-ray
_diffrn_radiation_type MoK\a
_diffrn_radiation_wavelength 0.71073
_diffrn_reflns_av_R_equivalents 0.0293
_diffrn_reflns_av_unetI/netI 0.0197
_diffrn_reflns_Laue_measured_fraction_full 0.998
_diffrn_reflns_Laue_measured_fraction_max 0.998
_diffrn_reflns_limit_h_max 14
_diffrn_reflns_limit_h_min -14
_diffrn_reflns_limit_k_max 15
_diffrn_reflns_limit_k_min -14
_diffrn_reflns_limit_l_max 22
_diffrn_reflns_limit_l_min -22
_diffrn_reflns_number 59532
_diffrn_reflns_point_group_measured_fraction_full 0.998
_diffrn_reflns_point_group_measured_fraction_max 0.998
_diffrn_reflns_theta_full 25.000
_diffrn_reflns_theta_max 26.447
_diffrn_reflns_theta_min 2.328
_diffrn_source 'sealed X-ray tube'
_diffrn_source_target Mo
_diffrn_standards_number 0
_exptl_absorpt_coefficient_mu 1.246
_exptl_absorpt_correction_T_max 0.7454
_exptl_absorpt_correction_T_min 0.6022
_exptl_absorpt_correction_type multi-scan
_exptl_absorpt_process_details
;
SADABS-2014/5 (Bruker,2014/5) was used for absorption correction.
wR2(int) was 0.1438 before and 0.0409 after correction.
The Ratio of minimum to maximum transmission is 0.8079.
The \l/2 correction factor is 0.00150.
;
_exptl_crystal_colour colourless
_exptl_crystal_colour_primary colourless
_exptl_crystal_density_diffrn 1.186
_exptl_crystal_description block
_exptl_crystal_F_000 936
_exptl_crystal_size_max 0.489
_exptl_crystal_size_mid 0.229
_exptl_crystal_size_min 0.168
_refine_diff_density_max 0.310
_refine_diff_density_min -0.346
_refine_diff_density_rms 0.044
_refine_ls_extinction_coef 0.0021(2)
_refine_ls_extinction_expression Fc^*^=kFc[1+0.001xFc^2^\l^3^/sin(2\q)]^-1/4^
_refine_ls_extinction_method 'SHELXL-2016/6 (Sheldrick 2016)'
_refine_ls_goodness_of_fit_ref 1.045
_refine_ls_hydrogen_treatment mixed
_refine_ls_matrix_type full
_refine_ls_number_parameters 484
_refine_ls_number_reflns 10027
_refine_ls_number_restraints 0
_refine_ls_restrained_S_all 1.045
_refine_ls_R_factor_all 0.0274
_refine_ls_R_factor_gt 0.0214
_refine_ls_shift/su_max 0.002
_refine_ls_shift/su_mean 0.000
_refine_ls_structure_factor_coef Fsqd
_refine_ls_weighting_details 'w=1/[\s^2^(Fo^2^)+(0.0190P)^2^+1.1140P] where P=(Fo^2^+2Fc^2^)/3'
_refine_ls_weighting_scheme calc
_refine_ls_wR_factor_gt 0.0476
_refine_ls_wR_factor_ref 0.0495
_reflns_Friedel_coverage 0.000
_reflns_number_gt 8986
_reflns_number_total 10027
_reflns_threshold_expression 'I > 2\s(I)'
_cod_data_source_file c7dt00950j2.cif
_cod_data_source_block compound1
_cod_database_code 7043039
_shelx_space_group_comment
;
The symmetry employed for this shelxl refinement is uniquely defined
by the following loop, which should always be used as a source of
symmetry information in preference to the above space-group names.
They are only intended as comments.
;
_olex2_refinement_description
;
1. Fixed Uiso
 At 1.2 times of:
  All C(H) groups
 At 1.5 times of:
  All C(H,H,H) groups
2.a Aromatic/amide H refined with riding coordinates:
 C30(H30), C26(H26), C44(H44), C40(H40), C29(H29), C27(H27), C28(H28),
 C41(H41), C42(H42), C43(H43)
2.b Idealised Me refined as rotating group:
 C7(H7A,H7B,H7C), C14(H14A,H14B,H14C), C23(H23A,H23B,H23C), C16(H16A,H16B,
 H16C), C8(H8A,H8B,H8C), C24(H24A,H24B,H24C), C34(H34A,H34B,H34C), C32(H32A,
 H32B,H32C), C22(H22A,H22B,H22C), C15(H15A,H15B,H15C), C33(H33A,H33B,H33C),
 C4(H4A,H4B,H4C), C37(H37A,H37B,H37C), C3(H3A,H3B,H3C), C38(H38A,H38B,H38C),
 C11(H11A,H11B,H11C), C2(H2A,H2B,H2C), C12(H12A,H12B,H12C), C36(H36A,H36B,H36C),
  C6(H6A,H6B,H6C), C20(H20A,H20B,H20C), C10(H10A,H10B,H10C), C18(H18A,H18B,
 H18C), C19(H19A,H19B,H19C)
;
_shelx_shelxl_version_number 2016/6
_olex2_submission_special_instructions 'No special instructions were received'

loop_
_space_group_symop_operation_xyz
'x, y, z'
'-x, -y, -z'

loop_
_atom_site_label
_atom_site_type_symbol
_atom_site_fract_x
_atom_site_fract_y
_atom_site_fract_z
_atom_site_U_iso_or_equiv
_atom_site_adp_type
_atom_site_occupancy
_atom_site_site_symmetry_order
_atom_site_calc_flag
_atom_site_refinement_flags_posn
Ga1 Ga 0.38813(2) 0.63522(2) 0.25523(2) 0.01177(4) Uani 1 1 d .
Ga2 Ga 0.59071(2) 0.41484(2) 0.25258(2) 0.01266(4) Uani 1 1 d .
P2 P 0.59073(3) 0.61229(3) 0.32699(2) 0.01142(7) Uani 1 1 d .
Si2 Si 0.75204(3) 0.75036(3) 0.40021(2) 0.01159(8) Uani 1 1 d .
Si1 Si 0.21979(3) 0.26974(3) 0.13292(2) 0.01246(8) Uani 1 1 d .
P1 P 0.37218(3) 0.42102(3) 0.20341(2) 0.01736(8) Uani 1 1 d .
C25 C 0.28654(12) 0.16008(11) 0.07608(8) 0.0160(3) Uani 1 1 d .
C1 C 0.28739(13) 0.66153(12) 0.33044(8) 0.0201(3) Uani 1 1 d .
C13 C 0.68788(12) 0.41904(11) 0.17552(8) 0.0169(3) Uani 1 1 d .
C30 C 0.37044(12) 0.19621(12) 0.03959(9) 0.0196(3) Uani 1 1 d .
H30 H 0.406339 0.274742 0.053311 0.023 Uiso 1 1 calc R
C39 C 0.82538(12) 0.79363(11) 0.32726(7) 0.0132(3) Uani 1 1 d .
C21 C 0.11140(12) 0.31674(11) 0.05229(8) 0.0149(3) Uani 1 1 d .
C5 C 0.37098(12) 0.72165(12) 0.16933(8) 0.0174(3) Uani 1 1 d .
C31 C 0.85407(12) 0.68329(12) 0.47193(8) 0.0185(3) Uani 1 1 d .
C35 C 0.70176(12) 0.88381(12) 0.44904(8) 0.0182(3) Uani 1 1 d .
C7 C 0.42386(13) 0.67152(13) 0.10433(8) 0.0213(3) Uani 1 1 d .
H7A H 0.510723 0.686237 0.123882 0.032 Uiso 1 1 calc GR
H7B H 0.399902 0.707461 0.060659 0.032 Uiso 1 1 calc GR
H7C H 0.394816 0.588737 0.086810 0.032 Uiso 1 1 calc GR
C14 C 0.63715(14) 0.48152(13) 0.11352(8) 0.0231(3) Uani 1 1 d .
H14A H 0.555647 0.443347 0.085019 0.035 Uiso 1 1 calc GR
H14B H 0.686183 0.480361 0.077300 0.035 Uiso 1 1 calc GR
H14C H 0.637012 0.561025 0.138376 0.035 Uiso 1 1 calc GR
C26 C 0.23967(12) 0.04249(12) 0.05560(8) 0.0193(3) Uani 1 1 d .
H26 H 0.183833 0.014141 0.080020 0.023 Uiso 1 1 calc R
C9 C 0.60395(13) 0.29673(12) 0.31739(9) 0.0213(3) Uani 1 1 d .
C44 C 0.75857(13) 0.78327(12) 0.25067(8) 0.0197(3) Uani 1 1 d .
H44 H 0.676099 0.752403 0.235690 0.024 Uiso 1 1 calc R
C23 C 0.02698(13) 0.38904(13) 0.08290(9) 0.0226(3) Uani 1 1 d .
H23A H -0.023107 0.343120 0.105466 0.034 Uiso 1 1 calc GR
H23B H -0.023346 0.413541 0.039927 0.034 Uiso 1 1 calc GR
H23C H 0.073591 0.456563 0.122819 0.034 Uiso 1 1 calc GR
C16 C 0.69428(14) 0.29708(13) 0.13511(9) 0.0255(3) Uani 1 1 d .
H16A H 0.732597 0.257908 0.174035 0.038 Uiso 1 1 calc GR
H16B H 0.740573 0.300511 0.097603 0.038 Uiso 1 1 calc GR
H16C H 0.613768 0.254917 0.107868 0.038 Uiso 1 1 calc GR
C8 C 0.23729(13) 0.71483(13) 0.13366(9) 0.0254(3) Uani 1 1 d .
H8A H 0.197842 0.634433 0.116657 0.038 Uiso 1 1 calc GR
H8B H 0.225129 0.749757 0.088904 0.038 Uiso 1 1 calc GR
H8C H 0.203629 0.755939 0.172651 0.038 Uiso 1 1 calc GR
C40 C 0.94615(12) 0.84125(12) 0.34687(8) 0.0194(3) Uani 1 1 d .
H40 H 0.994020 0.850304 0.398540 0.023 Uiso 1 1 calc R
C24 C 0.03713(13) 0.21083(13) -0.01017(8) 0.0227(3) Uani 1 1 d .
H24A H 0.090275 0.165571 -0.031229 0.034 Uiso 1 1 calc GR
H24B H -0.015293 0.235508 -0.052164 0.034 Uiso 1 1 calc GR
H24C H -0.010867 0.164015 0.013129 0.034 Uiso 1 1 calc GR
C34 C 0.78191(14) 0.61042(13) 0.51073(8) 0.0254(3) Uani 1 1 d .
H34A H 0.735927 0.658072 0.537437 0.038 Uiso 1 1 calc GR
H34B H 0.836179 0.579955 0.548479 0.038 Uiso 1 1 calc GR
H34C H 0.727681 0.546843 0.470957 0.038 Uiso 1 1 calc GR
C32 C 0.94766(14) 0.77256(14) 0.53791(9) 0.0267(3) Uani 1 1 d .
H32A H 0.993879 0.822529 0.515481 0.040 Uiso 1 1 calc GR
H32B H 1.000919 0.733161 0.569693 0.040 Uiso 1 1 calc GR
H32C H 0.907612 0.818697 0.570478 0.040 Uiso 1 1 calc GR
C22 C 0.18074(13) 0.38819(13) 0.01138(9) 0.0221(3) Uani 1 1 d .
H22A H 0.227418 0.458088 0.048832 0.033 Uiso 1 1 calc GR
H22B H 0.124842 0.408688 -0.031081 0.033 Uiso 1 1 calc GR
H22C H 0.234153 0.343330 -0.009704 0.033 Uiso 1 1 calc GR
C15 C 0.81541(13) 0.48053(13) 0.21906(9) 0.0233(3) Uani 1 1 d .
H15A H 0.814168 0.558906 0.245603 0.035 Uiso 1 1 calc GR
H15B H 0.862532 0.482697 0.181923 0.035 Uiso 1 1 calc GR
H15C H 0.850921 0.439245 0.257453 0.035 Uiso 1 1 calc GR
C33 C 0.91978(14) 0.60485(13) 0.42738(9) 0.0260(3) Uani 1 1 d .
H33A H 0.861868 0.546262 0.385831 0.039 Uiso 1 1 calc GR
H33B H 0.969411 0.567783 0.463127 0.039 Uiso 1 1 calc GR
H33C H 0.970061 0.650351 0.404694 0.039 Uiso 1 1 calc GR
C4 C 0.32307(14) 0.60465(14) 0.39813(9) 0.0271(3) Uani 1 1 d .
H4A H 0.318804 0.522545 0.377893 0.041 Uiso 1 1 calc GR
H4B H 0.268852 0.615619 0.430761 0.041 Uiso 1 1 calc GR
H4C H 0.404478 0.639237 0.429200 0.041 Uiso 1 1 calc GR
C37 C 0.64447(15) 0.86252(14) 0.51298(9) 0.0287(4) Uani 1 1 d .
H37A H 0.578547 0.797388 0.491399 0.043 Uiso 1 1 calc GR
H37B H 0.614440 0.930932 0.533020 0.043 Uiso 1 1 calc GR
H37C H 0.703835 0.845629 0.555358 0.043 Uiso 1 1 calc GR
C3 C 0.29614(14) 0.78990(13) 0.36437(10) 0.0309(4) Uani 1 1 d .
H3A H 0.377193 0.822291 0.397069 0.046 Uiso 1 1 calc GR
H3B H 0.240208 0.800399 0.395793 0.046 Uiso 1 1 calc GR
H3C H 0.276618 0.828912 0.321889 0.046 Uiso 1 1 calc GR
C29 C 0.40279(13) 0.12064(13) -0.01611(9) 0.0243(3) Uani 1 1 d .
H29 H 0.459376 0.148060 -0.040317 0.029 Uiso 1 1 calc R
C27 C 0.27297(13) -0.03340(12) 0.00050(9) 0.0230(3) Uani 1 1 d .
H27 H 0.240485 -0.112706 -0.011845 0.028 Uiso 1 1 calc R
C38 C 0.61209(13) 0.92172(12) 0.38676(9) 0.0237(3) Uani 1 1 d .
H38A H 0.650290 0.941169 0.347928 0.035 Uiso 1 1 calc GR
H38B H 0.584440 0.988980 0.411158 0.035 Uiso 1 1 calc GR
H38C H 0.544248 0.859241 0.361407 0.035 Uiso 1 1 calc GR
C11 C 0.54885(15) 0.17972(12) 0.26118(10) 0.0281(4) Uani 1 1 d .
H11A H 0.468772 0.182579 0.230641 0.042 Uiso 1 1 calc GR
H11B H 0.544345 0.120962 0.290889 0.042 Uiso 1 1 calc GR
H11C H 0.598249 0.160916 0.226144 0.042 Uiso 1 1 calc GR
C2 C 0.15712(13) 0.61217(13) 0.28568(9) 0.0253(3) Uani 1 1 d .
H2A H 0.130179 0.654991 0.246308 0.038 Uiso 1 1 calc GR
H2B H 0.108032 0.618589 0.321925 0.038 Uiso 1 1 calc GR
H2C H 0.149947 0.531400 0.260205 0.038 Uiso 1 1 calc GR
C28 C 0.35313(13) 0.00577(13) -0.03650(9) 0.0241(3) Uani 1 1 d .
H28 H 0.373797 -0.045723 -0.075496 0.029 Uiso 1 1 calc R
C17 C 0.14375(14) 0.20598(12) 0.20154(8) 0.0226(3) Uani 1 1 d .
C12 C 0.73409(15) 0.29363(14) 0.35713(11) 0.0354(4) Uani 1 1 d .
H12A H 0.778074 0.282797 0.318001 0.053 Uiso 1 1 calc GR
H12B H 0.737403 0.230120 0.383145 0.053 Uiso 1 1 calc GR
H12C H 0.769805 0.366002 0.395598 0.053 Uiso 1 1 calc GR
C36 C 0.80796(14) 0.98377(13) 0.48353(9) 0.0277(4) Uani 1 1 d .
H36A H 0.864540 0.966362 0.527086 0.042 Uiso 1 1 calc GR
H36B H 0.779597 1.054028 0.502026 0.042 Uiso 1 1 calc GR
H36C H 0.847272 0.994466 0.443404 0.042 Uiso 1 1 calc GR
C6 C 0.42628(14) 0.84903(12) 0.19924(9) 0.0250(3) Uani 1 1 d .
H6A H 0.394474 0.883379 0.241389 0.037 Uiso 1 1 calc GR
H6B H 0.406952 0.887993 0.156720 0.037 Uiso 1 1 calc GR
H6C H 0.512742 0.857145 0.218740 0.037 Uiso 1 1 calc GR
C20 C 0.02300(14) 0.12840(13) 0.15680(9) 0.0267(3) Uani 1 1 d .
H20A H -0.031160 0.173854 0.131729 0.040 Uiso 1 1 calc GR
H20B H -0.011060 0.095317 0.193132 0.040 Uiso 1 1 calc GR
H20C H 0.034533 0.066729 0.117129 0.040 Uiso 1 1 calc GR
C41 C 0.99732(14) 0.87543(13) 0.29255(9) 0.0261(3) Uani 1 1 d .
H41 H 1.079330 0.908061 0.307366 0.031 Uiso 1 1 calc R
C10 C 0.53816(15) 0.31721(14) 0.37954(9) 0.0303(4) Uani 1 1 d .
H10A H 0.575848 0.389912 0.417168 0.045 Uiso 1 1 calc GR
H10B H 0.541195 0.254569 0.406350 0.045 Uiso 1 1 calc GR
H10C H 0.455140 0.320333 0.355054 0.045 Uiso 1 1 calc GR
C18 C 0.11723(18) 0.30029(14) 0.26193(10) 0.0371(4) Uani 1 1 d .
H18A H 0.191847 0.350012 0.294139 0.056 Uiso 1 1 calc GR
H18B H 0.077648 0.264942 0.295020 0.056 Uiso 1 1 calc GR
H18C H 0.065350 0.345874 0.235014 0.056 Uiso 1 1 calc GR
C42 C 0.92971(15) 0.86229(13) 0.21701(9) 0.0286(4) Uani 1 1 d .
H42 H 0.965360 0.884276 0.179583 0.034 Uiso 1 1 calc R
C19 C 0.22325(16) 0.13539(14) 0.24604(9) 0.0330(4) Uani 1 1 d .
H19A H 0.240393 0.073839 0.208912 0.049 Uiso 1 1 calc GR
H19B H 0.182232 0.102168 0.279305 0.049 Uiso 1 1 calc GR
H19C H 0.297835 0.185122 0.278282 0.049 Uiso 1 1 calc GR
C43 C 0.80963(15) 0.81689(13) 0.19600(9) 0.0277(3) Uani 1 1 d .
H43 H 0.762357 0.808804 0.144293 0.033 Uiso 1 1 calc R
H2 H 0.5592(16) 0.5831(15) 0.3862(10) 0.038(5) Uiso 1 1 d .
H1 H 0.355(2) 0.405(2) 0.2779(16) 0.104(10) Uiso 1 1 d .

loop_
_atom_site_aniso_label
_atom_site_aniso_U_11
_atom_site_aniso_U_22
_atom_site_aniso_U_33
_atom_site_aniso_U_23
_atom_site_aniso_U_13
_atom_site_aniso_U_12
Ga1 0.01142(8) 0.01138(7) 0.01251(7) 0.00149(5) 0.00419(6) 0.00243(5)
Ga2 0.01264(8) 0.01110(7) 0.01380(8) 0.00273(6) 0.00278(6) 0.00270(6)
P2 0.01061(16) 0.01087(15) 0.01037(16) 0.00012(12) 0.00165(13) -0.00057(12)
Si2 0.01123(17) 0.01197(17) 0.00889(16) 0.00017(13) 0.00157(13) -0.00173(14)
Si1 0.01215(17) 0.01063(17) 0.01162(17) 0.00127(13) 0.00083(14) -0.00187(14)
P1 0.01194(17) 0.00986(16) 0.02369(19) -0.00080(14) -0.00236(14) 0.00009(13)
C25 0.0140(7) 0.0136(6) 0.0164(7) 0.0024(5) -0.0025(5) 0.0022(5)
C1 0.0174(7) 0.0191(7) 0.0219(7) -0.0043(6) 0.0107(6) 0.0000(6)
C13 0.0157(7) 0.0148(7) 0.0187(7) -0.0022(5) 0.0065(6) 0.0034(5)
C30 0.0160(7) 0.0135(7) 0.0258(8) 0.0032(6) 0.0015(6) 0.0012(5)
C39 0.0164(7) 0.0096(6) 0.0136(6) 0.0016(5) 0.0052(5) 0.0017(5)
C21 0.0122(6) 0.0158(7) 0.0145(6) 0.0011(5) 0.0015(5) 0.0023(5)
C5 0.0165(7) 0.0155(7) 0.0187(7) 0.0063(5) 0.0008(6) 0.0023(5)
C31 0.0165(7) 0.0208(7) 0.0147(7) 0.0061(6) -0.0008(5) -0.0022(6)
C35 0.0177(7) 0.0166(7) 0.0162(7) -0.0040(5) 0.0056(6) -0.0014(6)
C7 0.0228(8) 0.0231(7) 0.0169(7) 0.0074(6) 0.0033(6) 0.0001(6)
C14 0.0271(8) 0.0229(8) 0.0197(7) 0.0029(6) 0.0103(6) 0.0020(6)
C26 0.0172(7) 0.0151(7) 0.0226(7) 0.0035(6) 0.0018(6) 0.0006(6)
C9 0.0209(7) 0.0156(7) 0.0231(7) 0.0082(6) -0.0023(6) -0.0008(6)
C44 0.0210(7) 0.0193(7) 0.0161(7) 0.0033(6) 0.0025(6) 0.0004(6)
C23 0.0180(7) 0.0241(8) 0.0254(8) 0.0020(6) 0.0065(6) 0.0077(6)
C16 0.0219(8) 0.0205(7) 0.0292(8) -0.0057(6) 0.0063(6) 0.0057(6)
C8 0.0190(8) 0.0259(8) 0.0294(8) 0.0111(7) -0.0006(6) 0.0049(6)
C40 0.0173(7) 0.0211(7) 0.0183(7) 0.0047(6) 0.0040(6) 0.0000(6)
C24 0.0174(7) 0.0253(8) 0.0180(7) -0.0018(6) -0.0030(6) 0.0036(6)
C34 0.0262(8) 0.0292(8) 0.0168(7) 0.0115(6) -0.0011(6) -0.0051(7)
C32 0.0223(8) 0.0326(9) 0.0177(7) 0.0082(6) -0.0045(6) -0.0067(7)
C22 0.0264(8) 0.0232(7) 0.0221(7) 0.0112(6) 0.0098(6) 0.0090(6)
C15 0.0173(7) 0.0229(8) 0.0265(8) -0.0036(6) 0.0090(6) 0.0015(6)
C33 0.0255(8) 0.0280(8) 0.0274(8) 0.0138(7) 0.0039(7) 0.0111(7)
C4 0.0262(8) 0.0347(9) 0.0191(7) -0.0001(7) 0.0132(6) -0.0029(7)
C37 0.0313(9) 0.0311(9) 0.0219(8) -0.0036(7) 0.0139(7) 0.0014(7)
C3 0.0244(8) 0.0244(8) 0.0391(9) -0.0107(7) 0.0160(7) 0.0012(7)
C29 0.0201(8) 0.0237(8) 0.0303(8) 0.0067(6) 0.0086(6) 0.0051(6)
C27 0.0227(8) 0.0115(7) 0.0293(8) 0.0001(6) 0.0018(6) 0.0018(6)
C38 0.0237(8) 0.0169(7) 0.0284(8) -0.0009(6) 0.0081(6) 0.0050(6)
C11 0.0311(9) 0.0157(7) 0.0335(9) 0.0078(6) 0.0017(7) 0.0010(6)
C2 0.0164(7) 0.0268(8) 0.0303(8) -0.0023(7) 0.0111(6) 0.0002(6)
C28 0.0219(8) 0.0208(7) 0.0259(8) -0.0015(6) 0.0036(6) 0.0074(6)
C17 0.0301(8) 0.0187(7) 0.0156(7) 0.0021(6) 0.0075(6) -0.0069(6)
C12 0.0272(9) 0.0254(8) 0.0471(11) 0.0192(8) -0.0088(8) 0.0026(7)
C36 0.0272(8) 0.0167(7) 0.0300(8) -0.0096(6) 0.0068(7) -0.0037(6)
C6 0.0273(8) 0.0164(7) 0.0281(8) 0.0086(6) 0.0004(7) 0.0017(6)
C20 0.0267(8) 0.0225(8) 0.0296(8) 0.0035(6) 0.0131(7) -0.0068(6)
C41 0.0227(8) 0.0250(8) 0.0339(9) 0.0094(7) 0.0140(7) -0.0002(6)
C10 0.0382(9) 0.0251(8) 0.0229(8) 0.0098(7) 0.0037(7) -0.0089(7)
C18 0.0610(12) 0.0274(9) 0.0225(8) -0.0006(7) 0.0225(8) -0.0063(8)
C42 0.0433(10) 0.0234(8) 0.0265(8) 0.0086(7) 0.0222(8) 0.0030(7)
C19 0.0406(10) 0.0295(9) 0.0228(8) 0.0127(7) 0.0007(7) -0.0106(7)
C43 0.0405(10) 0.0275(8) 0.0147(7) 0.0066(6) 0.0073(7) 0.0033(7)

loop_
_atom_type_symbol
_atom_type_description
_atom_type_scat_dispersion_real
_atom_type_scat_dispersion_imag
_atom_type_scat_source
C C 0.0033 0.0016 'International Tables Vol C Tables 4.2.6.8 and 6.1.1.4'
H H 0.0000 0.0000 'International Tables Vol C Tables 4.2.6.8 and 6.1.1.4'
Ga Ga 0.2307 1.6083 'International Tables Vol C Tables 4.2.6.8 and 6.1.1.4'
P P 0.1023 0.0942 'International Tables Vol C Tables 4.2.6.8 and 6.1.1.4'
Si Si 0.0817 0.0704 'International Tables Vol C Tables 4.2.6.8 and 6.1.1.4'

loop_
_geom_angle_atom_site_label_1
_geom_angle_atom_site_label_2
_geom_angle_atom_site_label_3
_geom_angle
P2 Ga1 P1 80.905(12)
C1 Ga1 P2 109.49(4)
C1 Ga1 P1 109.39(4)
C1 Ga1 C5 118.96(6)
C5 Ga1 P2 119.41(4)
C5 Ga1 P1 112.20(4)
P2 Ga2 P1 81.200(12)
C13 Ga2 P2 111.43(4)
C13 Ga2 P1 116.64(4)
C9 Ga2 P2 114.21(4)
C9 Ga2 P1 107.02(4)
C9 Ga2 C13 120.01(6)
Ga1 P2 Ga2 98.397(12)
Ga1 P2 H2 96.0(8)
Ga2 P2 H2 97.7(8)
Si2 P2 Ga1 129.404(17)
Si2 P2 Ga2 127.938(17)
Si2 P2 H2 96.5(8)
C39 Si2 P2 104.59(4)
C39 Si2 C31 111.95(6)
C39 Si2 C35 106.77(6)
C31 Si2 P2 108.42(4)
C35 Si2 P2 110.79(5)
C35 Si2 C31 113.94(6)
C25 Si1 P1 107.43(4)
C25 Si1 C21 102.76(6)
C25 Si1 C17 111.81(6)
C21 Si1 P1 110.28(4)
C21 Si1 C17 113.57(6)
C17 Si1 P1 110.59(5)
Ga1 P1 H1 87.9(11)
Ga2 P1 Ga1 96.706(12)
Ga2 P1 H1 90.0(11)
Si1 P1 Ga1 135.645(18)
Si1 P1 Ga2 127.644(18)
Si1 P1 H1 92.3(11)
C30 C25 Si1 119.66(10)
C30 C25 C26 116.56(13)
C26 C25 Si1 122.60(11)
C4 C1 Ga1 112.63(10)
C4 C1 C3 107.93(13)
C4 C1 C2 108.79(12)
C3 C1 Ga1 111.20(10)
C2 C1 Ga1 108.40(9)
C2 C1 C3 107.76(12)
C14 C13 Ga2 112.42(9)
C14 C13 C16 108.62(12)
C14 C13 C15 108.31(12)
C16 C13 Ga2 110.44(10)
C16 C13 C15 107.58(11)
C15 C13 Ga2 109.33(9)
C25 C30 H30 119.1
C29 C30 C25 121.88(13)
C29 C30 H30 119.1
C44 C39 Si2 120.37(10)
C44 C39 C40 117.04(12)
C40 C39 Si2 122.55(10)
C23 C21 Si1 113.04(9)
C23 C21 C24 108.96(11)
C23 C21 C22 107.80(11)
C24 C21 Si1 109.94(9)
C22 C21 Si1 110.15(9)
C22 C21 C24 106.73(11)
C7 C5 Ga1 113.65(9)
C7 C5 C8 108.10(12)
C7 C5 C6 107.64(12)
C8 C5 Ga1 107.04(9)
C6 C5 Ga1 113.11(10)
C6 C5 C8 107.00(12)
C34 C31 Si2 111.17(10)
C34 C31 C32 106.97(11)
C32 C31 Si2 113.43(10)
C33 C31 Si2 108.97(9)
C33 C31 C34 108.04(12)
C33 C31 C32 108.08(12)
C37 C35 Si2 112.63(10)
C37 C35 C36 109.52(12)
C38 C35 Si2 108.66(9)
C38 C35 C37 109.22(12)
C38 C35 C36 106.50(12)
C36 C35 Si2 110.12(10)
C5 C7 H7A 109.5
C5 C7 H7B 109.5
C5 C7 H7C 109.5
H7A C7 H7B 109.5
H7A C7 H7C 109.5
H7B C7 H7C 109.5
C13 C14 H14A 109.5
C13 C14 H14B 109.5
C13 C14 H14C 109.5
H14A C14 H14B 109.5
H14A C14 H14C 109.5
H14B C14 H14C 109.5
C25 C26 H26 119.2
C27 C26 C25 121.57(13)
C27 C26 H26 119.2
C11 C9 Ga2 106.72(10)
C11 C9 C12 108.04(13)
C12 C9 Ga2 111.76(10)
C10 C9 Ga2 112.38(10)
C10 C9 C11 109.24(12)
C10 C9 C12 108.58(13)
C39 C44 H44 119.1
C43 C44 C39 121.70(14)
C43 C44 H44 119.1
C21 C23 H23A 109.5
C21 C23 H23B 109.5
C21 C23 H23C 109.5
H23A C23 H23B 109.5
H23A C23 H23C 109.5
H23B C23 H23C 109.5
C13 C16 H16A 109.5
C13 C16 H16B 109.5
C13 C16 H16C 109.5
H16A C16 H16B 109.5
H16A C16 H16C 109.5
H16B C16 H16C 109.5
C5 C8 H8A 109.5
C5 C8 H8B 109.5
C5 C8 H8C 109.5
H8A C8 H8B 109.5
H8A C8 H8C 109.5
H8B C8 H8C 109.5
C39 C40 H40 119.3
C41 C40 C39 121.43(14)
C41 C40 H40 119.3
C21 C24 H24A 109.5
C21 C24 H24B 109.5
C21 C24 H24C 109.5
H24A C24 H24B 109.5
H24A C24 H24C 109.5
H24B C24 H24C 109.5
C31 C34 H34A 109.5
C31 C34 H34B 109.5
C31 C34 H34C 109.5
H34A C34 H34B 109.5
H34A C34 H34C 109.5
H34B C34 H34C 109.5
C31 C32 H32A 109.5
C31 C32 H32B 109.5
C31 C32 H32C 109.5
H32A C32 H32B 109.5
H32A C32 H32C 109.5
H32B C32 H32C 109.5
C21 C22 H22A 109.5
C21 C22 H22B 109.5
C21 C22 H22C 109.5
H22A C22 H22B 109.5
H22A C22 H22C 109.5
H22B C22 H22C 109.5
C13 C15 H15A 109.5
C13 C15 H15B 109.5
C13 C15 H15C 109.5
H15A C15 H15B 109.5
H15A C15 H15C 109.5
H15B C15 H15C 109.5
C31 C33 H33A 109.5
C31 C33 H33B 109.5
C31 C33 H33C 109.5
H33A C33 H33B 109.5
H33A C33 H33C 109.5
H33B C33 H33C 109.5
C1 C4 H4A 109.5
C1 C4 H4B 109.5
C1 C4 H4C 109.5
H4A C4 H4B 109.5
H4A C4 H4C 109.5
H4B C4 H4C 109.5
C35 C37 H37A 109.5
C35 C37 H37B 109.5
C35 C37 H37C 109.5
H37A C37 H37B 109.5
H37A C37 H37C 109.5
H37B C37 H37C 109.5
C1 C3 H3A 109.5
C1 C3 H3B 109.5
C1 C3 H3C 109.5
H3A C3 H3B 109.5
H3A C3 H3C 109.5
H3B C3 H3C 109.5
C30 C29 H29 119.8
C28 C29 C30 120.31(14)
C28 C29 H29 119.8
C26 C27 H27 119.8
C28 C27 C26 120.39(13)
C28 C27 H27 119.8
C35 C38 H38A 109.5
C35 C38 H38B 109.5
C35 C38 H38C 109.5
H38A C38 H38B 109.5
H38A C38 H38C 109.5
H38B C38 H38C 109.5
C9 C11 H11A 109.5
C9 C11 H11B 109.5
C9 C11 H11C 109.5
H11A C11 H11B 109.5
H11A C11 H11C 109.5
H11B C11 H11C 109.5
C1 C2 H2A 109.5
C1 C2 H2B 109.5
C1 C2 H2C 109.5
H2A C2 H2B 109.5
H2A C2 H2C 109.5
H2B C2 H2C 109.5
C29 C28 C27 119.22(14)
C29 C28 H28 120.4
C27 C28 H28 120.4
C20 C17 Si1 111.93(10)
C18 C17 Si1 111.72(10)
C18 C17 C20 105.93(13)
C19 C17 Si1 110.79(11)
C19 C17 C20 108.46(12)
C19 C17 C18 107.79(13)
C9 C12 H12A 109.5
C9 C12 H12B 109.5
C9 C12 H12C 109.5
H12A C12 H12B 109.5
H12A C12 H12C 109.5
H12B C12 H12C 109.5
C35 C36 H36A 109.5
C35 C36 H36B 109.5
C35 C36 H36C 109.5
H36A C36 H36B 109.5
H36A C36 H36C 109.5
H36B C36 H36C 109.5
C5 C6 H6A 109.5
C5 C6 H6B 109.5
C5 C6 H6C 109.5
H6A C6 H6B 109.5
H6A C6 H6C 109.5
H6B C6 H6C 109.5
C17 C20 H20A 109.5
C17 C20 H20B 109.5
C17 C20 H20C 109.5
H20A C20 H20B 109.5
H20A C20 H20C 109.5
H20B C20 H20C 109.5
C40 C41 H41 119.9
C42 C41 C40 120.29(14)
C42 C41 H41 119.9
C9 C10 H10A 109.5
C9 C10 H10B 109.5
C9 C10 H10C 109.5
H10A C10 H10B 109.5
H10A C10 H10C 109.5
H10B C10 H10C 109.5
C17 C18 H18A 109.5
C17 C18 H18B 109.5
C17 C18 H18C 109.5
H18A C18 H18B 109.5
H18A C18 H18C 109.5
H18B C18 H18C 109.5
C41 C42 H42 120.1
C41 C42 C43 119.71(14)
C43 C42 H42 120.1
C17 C19 H19A 109.5
C17 C19 H19B 109.5
C17 C19 H19C 109.5
H19A C19 H19B 109.5
H19A C19 H19C 109.5
H19B C19 H19C 109.5
C44 C43 H43 120.1
C42 C43 C44 119.82(14)
C42 C43 H43 120.1

loop_
_geom_bond_atom_site_label_1
_geom_bond_atom_site_label_2
_geom_bond_distance
Ga1 P2 2.5033(4)
Ga1 P1 2.5454(4)
Ga1 C1 2.0319(14)
Ga1 C5 2.0344(14)
Ga2 P2 2.5053(4)
Ga2 P1 2.5283(4)
Ga2 C13 2.0277(14)
Ga2 C9 2.0247(14)
P2 Si2 2.3020(5)
P2 H2 1.324(18)
Si2 C39 1.8804(13)
Si2 C31 1.9235(14)
Si2 C35 1.9184(14)
Si1 P1 2.3190(5)
Si1 C25 1.8901(14)
Si1 C21 1.9243(14)
Si1 C17 1.9348(14)
P1 H1 1.47(3)
C25 C30 1.398(2)
C25 C26 1.4034(18)
C1 C4 1.526(2)
C1 C3 1.536(2)
C1 C2 1.534(2)
C13 C14 1.525(2)
C13 C16 1.5343(19)
C13 C15 1.5353(19)
C30 H30 0.9500
C30 C29 1.388(2)
C39 C44 1.3984(19)
C39 C40 1.4004(19)
C21 C23 1.5372(19)
C21 C24 1.5398(18)
C21 C22 1.5375(19)
C5 C7 1.530(2)
C5 C8 1.536(2)
C5 C6 1.5332(19)
C31 C34 1.5396(19)
C31 C32 1.5429(19)
C31 C33 1.533(2)
C35 C37 1.535(2)
C35 C38 1.534(2)
C35 C36 1.5414(19)
C7 H7A 0.9800
C7 H7B 0.9800
C7 H7C 0.9800
C14 H14A 0.9800
C14 H14B 0.9800
C14 H14C 0.9800
C26 H26 0.9500
C26 C27 1.389(2)
C9 C11 1.535(2)
C9 C12 1.537(2)
C9 C10 1.525(2)
C44 H44 0.9500
C44 C43 1.388(2)
C23 H23A 0.9800
C23 H23B 0.9800
C23 H23C 0.9800
C16 H16A 0.9800
C16 H16B 0.9800
C16 H16C 0.9800
C8 H8A 0.9800
C8 H8B 0.9800
C8 H8C 0.9800
C40 H40 0.9500
C40 C41 1.385(2)
C24 H24A 0.9800
C24 H24B 0.9800
C24 H24C 0.9800
C34 H34A 0.9800
C34 H34B 0.9800
C34 H34C 0.9800
C32 H32A 0.9800
C32 H32B 0.9800
C32 H32C 0.9800
C22 H22A 0.9800
C22 H22B 0.9800
C22 H22C 0.9800
C15 H15A 0.9800
C15 H15B 0.9800
C15 H15C 0.9800
C33 H33A 0.9800
C33 H33B 0.9800
C33 H33C 0.9800
C4 H4A 0.9800
C4 H4B 0.9800
C4 H4C 0.9800
C37 H37A 0.9800
C37 H37B 0.9800
C37 H37C 0.9800
C3 H3A 0.9800
C3 H3B 0.9800
C3 H3C 0.9800
C29 H29 0.9500
C29 C28 1.381(2)
C27 H27 0.9500
C27 C28 1.383(2)
C38 H38A 0.9800
C38 H38B 0.9800
C38 H38C 0.9800
C11 H11A 0.9800
C11 H11B 0.9800
C11 H11C 0.9800
C2 H2A 0.9800
C2 H2B 0.9800
C2 H2C 0.9800
C28 H28 0.9500
C17 C20 1.543(2)
C17 C18 1.542(2)
C17 C19 1.537(2)
C12 H12A 0.9800
C12 H12B 0.9800
C12 H12C 0.9800
C36 H36A 0.9800
C36 H36B 0.9800
C36 H36C 0.9800
C6 H6A 0.9800
C6 H6B 0.9800
C6 H6C 0.9800
C20 H20A 0.9800
C20 H20B 0.9800
C20 H20C 0.9800
C41 H41 0.9500
C41 C42 1.380(2)
C10 H10A 0.9800
C10 H10B 0.9800
C10 H10C 0.9800
C18 H18A 0.9800
C18 H18B 0.9800
C18 H18C 0.9800
C42 H42 0.9500
C42 C43 1.385(2)
C19 H19A 0.9800
C19 H19B 0.9800
C19 H19C 0.9800
C43 H43 0.9500
